data_2220252
loop_
_publ_author_name
'Vennila, Jasmine P.'
'Kavitha, Helen P.'
'Thiruvadigal, D. John'
'Manivannan, V.'

_publ_section_title
;
 Phenyl naphthalene-2-sulfonate
;
_journal_coeditor_code IS2352
_journal_issue 12
_journal_name_full 'Acta Crystallographica Section E'
_journal_page_first o2304
_journal_paper_doi 10.1107/S1600536808035824
_journal_volume 64
_journal_year 2008
_chemical_formula_iupac 'C16 H12 O3 S'
_chemical_formula_moiety 'C16 H12 O3 S'
_chemical_formula_sum 'C16 H12 O3 S'
_chemical_formula_weight 284.32
_chemical_name_systematic
;
Phenyl naphthalene-2-sulfonate
;
_space_group_IT_number 19
_symmetry_cell_setting orthorhombic
_symmetry_space_group_name_Hall 'P 2ac 2ab'
_symmetry_space_group_name_H-M 'P 21 21 21'
_atom_sites_solution_hydrogens geom
_atom_sites_solution_primary direct
_atom_sites_solution_secondary difmap
_audit_creation_method SHELXL-97
_cell_angle_alpha 90.00
_cell_angle_beta 90.00
_cell_angle_gamma 90.00
_cell_formula_units_Z 4
_cell_length_a 6.1525(2)
_cell_length_b 12.7466(7)
_cell_length_c 17.3414(10)
_cell_measurement_reflns_used 4818
_cell_measurement_temperature 295(2)
_cell_measurement_theta_max 25.37
_cell_measurement_theta_min 2.21
_cell_volume 1359.97(12)
_computing_cell_refinement 'APEX2 (Bruker, 2004) and SAINT (Bruker, 2004)'
_computing_data_collection 'APEX2 (Bruker, 2004)'
_computing_data_reduction 'SAINT (Bruker, 2004)'
_computing_molecular_graphics 'PLATON (Spek, 2003)'
_computing_publication_material 'SHELXL97 (Sheldrick, 2008)'
_computing_structure_refinement 'SHELXL97 (Sheldrick, 2008)'
_computing_structure_solution 'SHELXS97 (Sheldrick, 2008)'
_diffrn_ambient_temperature 295(2)
_diffrn_measured_fraction_theta_full 0.998
_diffrn_measured_fraction_theta_max 0.921
_diffrn_measurement_device_type 'Bruker Kappa APEXII'
_diffrn_measurement_method '\w and \f'
_diffrn_radiation_monochromator graphite
_diffrn_radiation_source 'fine-focus sealed tube'
_diffrn_radiation_type MoK\a
_diffrn_radiation_wavelength 0.71073
_diffrn_reflns_av_R_equivalents 0.0265
_diffrn_reflns_av_sigmaI/netI 0.0458
_diffrn_reflns_limit_h_max 5
_diffrn_reflns_limit_h_min -9
_diffrn_reflns_limit_k_max 18
_diffrn_reflns_limit_k_min -19
_diffrn_reflns_limit_l_max 27
_diffrn_reflns_limit_l_min -25
_diffrn_reflns_number 11868
_diffrn_reflns_theta_full 25.00
_diffrn_reflns_theta_max 34.89
_diffrn_reflns_theta_min 2.35
_diffrn_standards_decay_% 0
_diffrn_standards_interval_time 0
_diffrn_standards_number 0
_exptl_absorpt_coefficient_mu 0.241
_exptl_absorpt_correction_T_max 0.9624
_exptl_absorpt_correction_T_min 0.9421
_exptl_absorpt_correction_type multi-scan
_exptl_absorpt_process_details '(<i>SADABS</i>; Sheldrick, 1996)'
_exptl_crystal_colour colourless
_exptl_crystal_density_diffrn 1.389
_exptl_crystal_density_method 'not measured'
_exptl_crystal_description tablet
_exptl_crystal_F_000 592
_exptl_crystal_size_max 0.25
_exptl_crystal_size_mid 0.18
_exptl_crystal_size_min 0.16
_refine_diff_density_max 0.264
_refine_diff_density_min -0.310
_refine_ls_abs_structure_details 'Flack (1983), 1993 Friedel pairs'
_refine_ls_abs_structure_Flack -0.03(7)
_refine_ls_extinction_method none
_refine_ls_goodness_of_fit_ref 1.009
_refine_ls_hydrogen_treatment constr
_refine_ls_matrix_type full
_refine_ls_number_parameters 181
_refine_ls_number_reflns 5093
_refine_ls_number_restraints 0
_refine_ls_restrained_S_all 1.009
_refine_ls_R_factor_all 0.0814
_refine_ls_R_factor_gt 0.0439
_refine_ls_shift/su_max 0.000
_refine_ls_shift/su_mean 0.000
_refine_ls_structure_factor_coef Fsqd
_refine_ls_weighting_details 'calc w=1/[\s^2^(Fo^2^)+(0.0476P)^2^+0.0596P] where P=(Fo^2^+2Fc^2^)/3'
_refine_ls_weighting_scheme calc
_refine_ls_wR_factor_gt 0.0915
_refine_ls_wR_factor_ref 0.1060
_reflns_number_gt 3412
_reflns_number_total 5093
_reflns_threshold_expression I>2\s(I)
_cod_data_source_file is2352.cif
_cod_data_source_block I
_cod_depositor_comments
;
The following automatic conversions were performed:
'_symmetry_cell_setting' value 'Orthorhombic' changed to 'orthorhombic'
according to '/home/saulius/struct/CIF-dictionaries/cif_core.dic'
dictionary named 'cif_core.dic' version 2.4.1 from
2010-06-29.

'_geom_hbond_publ_flag' value 'Y' changed to 'y' according to
'/home/saulius/struct/CIF-dictionaries/cif_core.dic' dictionary named
'cif_core.dic' version 2.4.1 from 2010-06-29 (4 times).

Automatic conversion script
Id: cif_fix_enum 1527 2010-12-29 10:47:43Z saulius 

The following automatic conversions were performed:

'_symmetry_cell_setting' value 'Orthorhombic' changed to
'orthorhombic' according to
/home/saulius/struct/CIF-dictionaries/cif_core.dic dictionary named
'cif_core.dic' version 2.4.1 from
2010-06-29.

'_geom_hbond_publ_flag' value 'Y' changed to 'y'
according to /home/saulius/struct/CIF-dictionaries/cif_core.dic
dictionary named 'cif_core.dic' version 2.4.1 from 2010-06-29 (4
times).

Automatic conversion script
Id: cif_fix_values 1715 2011-07-08 13:25:40Z adriana 
;
_cod_database_code 2220252
_cod_database_fobs_code 2220252

loop_
_symmetry_equiv_pos_as_xyz
'x, y, z'
'-x+1/2, -y, z+1/2'
'-x, y+1/2, -z+1/2'
'x+1/2, -y+1/2, -z'

loop_
_atom_site_type_symbol
_atom_site_label
_atom_site_fract_x
_atom_site_fract_y
_atom_site_fract_z
_atom_site_U_iso_or_equiv
_atom_site_adp_type
_atom_site_calc_flag
_atom_site_refinement_flags
_atom_site_occupancy
S S1 0.68361(7) 0.89579(3) 0.10630(3) 0.03997(11) Uani d . 1
O O1 0.8255(2) 0.88973(9) 0.18279(6) 0.0403(3) Uani d . 1
O O2 0.4945(2) 0.95689(12) 0.12058(8) 0.0527(4) Uani d . 1
O O3 0.6661(3) 0.78918(10) 0.08397(9) 0.0646(4) Uani d . 1
C C1 0.8523(3) 0.98154(12) 0.22766(9) 0.0332(3) Uani d . 1
C C2 1.0472(3) 1.03331(16) 0.22378(11) 0.0438(4) Uani d . 1
H H2 1.1557 1.0114 0.1901 0.053 Uiso calc R 1
C C3 1.0781(3) 1.11934(17) 0.27152(13) 0.0537(5) Uani d . 1
H H3 1.2089 1.1558 0.2701 0.064 Uiso calc R 1
C C4 0.9168(3) 1.15065(16) 0.32060(12) 0.0513(5) Uani d . 1
H H4 0.9389 1.2084 0.3524 0.062 Uiso calc R 1
C C5 0.7234(3) 1.09789(16) 0.32342(10) 0.0497(5) Uani d . 1
H H5 0.6144 1.1203 0.3567 0.060 Uiso calc R 1
C C6 0.6895(3) 1.01146(14) 0.27702(10) 0.0422(4) Uani d . 1
H H6 0.5594 0.9744 0.2792 0.051 Uiso calc R 1
C C7 0.8516(3) 0.96307(12) 0.04171(9) 0.0334(3) Uani d . 1
C C8 0.7855(3) 1.05729(12) 0.01241(9) 0.0355(4) Uani d . 1
H H8 0.6522 1.0855 0.0269 0.043 Uiso calc R 1
C C9 0.9203(3) 1.11168(13) -0.03991(10) 0.0380(4) Uani d . 1
C C10 0.8568(4) 1.20865(14) -0.07297(12) 0.0522(5) Uani d . 1
H H10 0.7231 1.2379 -0.0601 0.063 Uiso calc R 1
C C11 0.9892(5) 1.25888(17) -0.12299(12) 0.0652(6) Uani d . 1
H H11 0.9458 1.3223 -0.1446 0.078 Uiso calc R 1
C C12 1.1911(5) 1.2161(2) -0.14254(12) 0.0709(7) Uani d . 1
H H12 1.2808 1.2516 -0.1769 0.085 Uiso calc R 1
C C13 1.2580(3) 1.12340(18) -0.11191(12) 0.0569(5) Uani d . 1
H H13 1.3933 1.0963 -0.1251 0.068 Uiso calc R 1
C C14 1.1230(3) 1.06801(14) -0.06014(10) 0.0405(4) Uani d . 1
C C15 1.1837(3) 0.96940(15) -0.02884(10) 0.0439(4) Uani d . 1
H H15 1.3164 0.9399 -0.0425 0.053 Uiso calc R 1
C C16 1.0520(3) 0.91760(13) 0.02050(10) 0.0395(4) Uani d . 1
H H16 1.0929 0.8527 0.0403 0.047 Uiso calc R 1

loop_
_atom_site_aniso_label
_atom_site_aniso_U_11
_atom_site_aniso_U_22
_atom_site_aniso_U_33
_atom_site_aniso_U_12
_atom_site_aniso_U_13
_atom_site_aniso_U_23
S1 0.0443(2) 0.0406(2) 0.0350(2) -0.00821(18) 0.00007(19) -0.00279(17)
O1 0.0525(7) 0.0344(5) 0.0339(6) 0.0047(6) -0.0012(5) 0.0021(5)
O2 0.0361(7) 0.0768(9) 0.0451(8) -0.0027(6) 0.0010(6) 0.0017(7)
O3 0.0897(11) 0.0457(7) 0.0584(9) -0.0245(7) 0.0029(9) -0.0083(6)
C1 0.0381(10) 0.0353(7) 0.0262(7) 0.0012(6) -0.0017(6) 0.0046(6)
C2 0.0352(10) 0.0579(11) 0.0382(9) 0.0016(8) 0.0018(7) -0.0005(8)
C3 0.0463(12) 0.0649(13) 0.0498(12) -0.0151(10) -0.0042(9) -0.0019(10)
C4 0.0665(14) 0.0508(11) 0.0365(11) -0.0090(9) -0.0024(9) -0.0056(8)
C5 0.0563(13) 0.0562(11) 0.0366(9) -0.0022(9) 0.0132(8) -0.0060(9)
C6 0.0413(10) 0.0503(9) 0.0348(8) -0.0094(8) 0.0053(8) 0.0016(7)
C7 0.0373(9) 0.0340(7) 0.0290(7) -0.0004(6) -0.0011(6) -0.0049(6)
C8 0.0374(9) 0.0343(7) 0.0348(8) 0.0011(7) -0.0017(7) -0.0063(6)
C9 0.0478(10) 0.0338(8) 0.0325(8) -0.0053(7) -0.0064(7) -0.0034(7)
C10 0.0675(14) 0.0375(9) 0.0516(11) -0.0044(8) -0.0138(10) 0.0012(8)
C11 0.0953(18) 0.0482(11) 0.0521(14) -0.0225(12) -0.0208(13) 0.0102(9)
C12 0.0927(18) 0.0760(15) 0.0440(12) -0.0440(15) -0.0050(13) 0.0084(11)
C13 0.0562(12) 0.0748(13) 0.0396(10) -0.0233(10) 0.0020(8) -0.0062(10)
C14 0.0419(11) 0.0515(10) 0.0280(8) -0.0102(8) -0.0035(7) -0.0074(7)
C15 0.0378(10) 0.0594(10) 0.0347(9) 0.0062(9) -0.0008(8) -0.0070(8)
C16 0.0451(10) 0.0425(9) 0.0310(9) 0.0101(7) -0.0023(7) -0.0024(7)

loop_
_atom_type_symbol
_atom_type_description
_atom_type_scat_dispersion_real
_atom_type_scat_dispersion_imag
_atom_type_scat_source
C C 0.0033 0.0016 'International Tables Vol C Tables 4.2.6.8 and 6.1.1.4'
H H 0.0000 0.0000 'International Tables Vol C Tables 4.2.6.8 and 6.1.1.4'
O O 0.0106 0.0060 'International Tables Vol C Tables 4.2.6.8 and 6.1.1.4'
S S 0.1246 0.1234 'International Tables Vol C Tables 4.2.6.8 and 6.1.1.4'

loop_
_geom_angle_atom_site_label_1
_geom_angle_atom_site_label_2
_geom_angle_atom_site_label_3
_geom_angle
O3 S1 O2 120.72(10)
O3 S1 O1 102.89(9)
O2 S1 O1 109.31(7)
O3 S1 C7 109.88(9)
O2 S1 C7 109.05(8)
O1 S1 C7 103.52(7)
C1 O1 S1 118.86(10)
C2 C1 C6 122.41(16)
C2 C1 O1 118.25(15)
C6 C1 O1 119.20(15)
C1 C2 C3 118.10(17)
C1 C2 H2 121.0
C3 C2 H2 121.0
C4 C3 C2 120.22(18)
C4 C3 H3 119.9
C2 C3 H3 119.9
C3 C4 C5 120.68(18)
C3 C4 H4 119.7
C5 C4 H4 119.7
C4 C5 C6 120.22(17)
C4 C5 H5 119.9
C6 C5 H5 119.9
C1 C6 C5 118.37(17)
C1 C6 H6 120.8
C5 C6 H6 120.8
C8 C7 C16 121.62(16)
C8 C7 S1 119.58(13)
C16 C7 S1 118.80(12)
C7 C8 C9 119.74(16)
C7 C8 H8 120.1
C9 C8 H8 120.1
C14 C9 C8 119.07(16)
C14 C9 C10 119.18(18)
C8 C9 C10 121.74(17)
C11 C10 C9 120.4(2)
C11 C10 H10 119.8
C9 C10 H10 119.8
C10 C11 C12 120.4(2)
C10 C11 H11 119.8
C12 C11 H11 119.8
C13 C12 C11 120.9(2)
C13 C12 H12 119.6
C11 C12 H12 119.6
C12 C13 C14 120.3(2)
C12 C13 H13 119.8
C14 C13 H13 119.8
C9 C14 C13 118.75(19)
C9 C14 C15 119.15(17)
C13 C14 C15 122.09(19)
C16 C15 C14 121.17(18)
C16 C15 H15 119.4
C14 C15 H15 119.4
C15 C16 C7 119.23(16)
C15 C16 H16 120.4
C7 C16 H16 120.4

loop_
_geom_bond_atom_site_label_1
_geom_bond_atom_site_label_2
_geom_bond_distance
S1 O3 1.4172(13)
S1 O2 1.4217(15)
S1 O1 1.5899(13)
S1 C7 1.7487(17)
O1 C1 1.4149(19)
C1 C2 1.370(2)
C1 C6 1.372(2)
C2 C3 1.387(3)
C2 H2 0.9300
C3 C4 1.367(3)
C3 H3 0.9300
C4 C5 1.368(3)
C4 H4 0.9300
C5 C6 1.380(3)
C5 H5 0.9300
C6 H6 0.9300
C7 C8 1.366(2)
C7 C16 1.411(2)
C8 C9 1.411(2)
C8 H8 0.9300
C9 C14 1.410(3)
C9 C10 1.417(2)
C10 C11 1.351(3)
C10 H10 0.9300
C11 C12 1.398(4)
C11 H11 0.9300
C12 C13 1.360(3)
C12 H12 0.9300
C13 C14 1.412(3)
C13 H13 0.9300
C14 C15 1.419(3)
C15 C16 1.351(3)
C15 H15 0.9300
C16 H16 0.9300

loop_
_geom_hbond_atom_site_label_D
_geom_hbond_atom_site_label_H
_geom_hbond_atom_site_label_A
_geom_hbond_site_symmetry_A
_geom_hbond_distance_DH
_geom_hbond_distance_HA
_geom_hbond_distance_DA
_geom_hbond_angle_DHA
_geom_hbond_publ_flag
C2 H2 O2 1_655 0.93 2.51 3.424(2) 169 y
C5 H5 Cg2 2_675 0.93 2.96 3.486(2) 117 y
C6 H6 Cg3 2_675 0.93 2.94 3.535(2) 123 y
C12 H12 Cg1 3_575 0.93 2.94 3.788(3) 152 y

loop_
_geom_torsion_atom_site_label_1
_geom_torsion_atom_site_label_2
_geom_torsion_atom_site_label_3
_geom_torsion_atom_site_label_4
_geom_torsion
O3 S1 O1 C1 -171.58(12)
O2 S1 O1 C1 -42.13(14)
C7 S1 O1 C1 73.97(13)
S1 O1 C1 C2 -104.08(16)
S1 O1 C1 C6 80.26(17)
C6 C1 C2 C3 -0.4(3)
O1 C1 C2 C3 -175.92(16)
C1 C2 C3 C4 -0.1(3)
C2 C3 C4 C5 0.0(3)
C3 C4 C5 C6 0.6(3)
C2 C1 C6 C5 1.0(3)
O1 C1 C6 C5 176.47(15)
C4 C5 C6 C1 -1.1(3)
O3 S1 C7 C8 132.35(14)
O2 S1 C7 C8 -2.04(15)
O1 S1 C7 C8 -118.32(13)
O3 S1 C7 C16 -46.94(15)
O2 S1 C7 C16 178.67(12)
O1 S1 C7 C16 62.39(13)
C16 C7 C8 C9 -0.5(2)
S1 C7 C8 C9 -179.81(12)
C7 C8 C9 C14 -0.9(2)
C7 C8 C9 C10 178.76(16)
C14 C9 C10 C11 -0.3(3)
C8 C9 C10 C11 -179.92(18)
C9 C10 C11 C12 -0.3(3)
C10 C11 C12 C13 0.2(3)
C11 C12 C13 C14 0.6(3)
C8 C9 C14 C13 -179.35(16)
C10 C9 C14 C13 1.0(2)
C8 C9 C14 C15 1.5(2)
C10 C9 C14 C15 -178.11(16)
C12 C13 C14 C9 -1.2(3)
C12 C13 C14 C15 177.93(18)
C9 C14 C15 C16 -0.8(3)
C13 C14 C15 C16 -179.89(18)
C14 C15 C16 C7 -0.6(3)
C8 C7 C16 C15 1.3(2)
S1 C7 C16 C15 -179.43(14)

loop_
_cod_related_entry_id
_cod_related_entry_database
_cod_related_entry_code
1 ChemSpider 11519944
